data_7046799
loop_
_publ_author_name
'Ziesak, Alexandra'
'Steuer, Lena'
'Kaifer, Elisabeth'
'Wagner, Norbert'
'Beck, Johannes'
'Wadepohl, Hubert'
'Himmel, Hans-J\"org'

_publ_section_title
;
 Intramolecular metal-ligand electron transfer triggered by co-ligand
 substitution.
;
_journal_issue 28
_journal_name_full 'Dalton transactions (Cambridge, England : 2003)'
_journal_page_first 9430
_journal_page_last 9441
_journal_paper_doi 10.1039/c8dt01234b
_journal_volume 47
_journal_year 2018
_chemical_formula_moiety '0.5(C52 H100 Cl4 Cu4 N24), 2(C7 H5 N), 2(F6 Sb)'
_chemical_formula_sum 'C40 H60 Cl2 Cu2 F12 N14 Sb2'
_chemical_formula_weight 1406.50
_chemical_properties_physical 'air-sensitive, moisture-sensitive'
_space_group_crystal_system orthorhombic
_space_group_IT_number 56
_space_group_name_Hall '-P 2ab 2ac'
_space_group_name_H-M_alt 'P c c n'
_symmetry_cell_setting orthorhombic
_symmetry_space_group_name_Hall '-P 2ab 2ac'
_symmetry_space_group_name_H-M 'P c c n'
_atom_sites_solution_hydrogens geom
_atom_sites_solution_primary iterative
_atom_sites_solution_secondary difmap
_audit_block_code hi_az19
_audit_creation_date 2017-01-31
_audit_creation_method
;
Olex2 1.2
(compiled Dec 12 2016 15:58:59 for OlexSys, GUI svn.r5292)
;
_audit_update_record
;
2017-07-19 deposited with the CCDC.
2018-06-21 downloaded from the CCDC.
;
_cell_angle_alpha 90
_cell_angle_beta 90
_cell_angle_gamma 90
_cell_formula_units_Z 4
_cell_length_a 11.12549(13)
_cell_length_b 22.2307(3)
_cell_length_c 21.9849(3)
_cell_measurement_reflns_used 33531
_cell_measurement_temperature 120(1)
_cell_measurement_theta_max 31.7510
_cell_measurement_theta_min 3.1730
_cell_volume 5437.47(12)
_computing_cell_refinement 'CrysAlisPro 1.171.38.43 (Rigaku OD, 2015)'
_computing_data_collection 'CrysAlisPro 1.171.38.43 (Rigaku OD, 2015)'
_computing_data_reduction 'CrysAlisPro 1.171.38.43 (Rigaku OD, 2015)'
_computing_molecular_graphics 'Olex2 (Dolomanov et al., 2009)'
_computing_publication_material 'encif (Wadepohl, 2009-17); encifer 1.5.2 (CCDC, 2016)'
_computing_structure_refinement 'ShelXL (Sheldrick, 2015)'
_computing_structure_solution 'SUPERFLIP (Palatinus, 2007-2009)'
_diffrn_ambient_environment 'perfluoro polyether oil / N~2~'
_diffrn_ambient_temperature 120(1)
_diffrn_detector 'CCD plate'
_diffrn_detector_area_resol_mean 7.9621
_diffrn_detector_type Eos
_diffrn_measured_fraction_theta_full 0.999
_diffrn_measured_fraction_theta_max 0.982
_diffrn_measurement_details
;
List of Runs (angles in degrees, time in seconds):

  # Type    Start    End  Width  t~exp~   \w     \q     \k     \f   Frames
#--------------------------------------------------------------------------
  1  \w    -45.00  53.00   0.50   25.00    --   27.02 -38.00 -90.00  196
  2  \w    -20.00  69.00   0.50   25.00    --   27.02 -99.00  60.00  178
  3  \w      7.00  96.00   0.50   25.00    --   27.02  57.00   0.00  178
  4  \w     10.00  93.00   0.50   25.00    --   27.02-138.00 -29.00  166
  5  \w    -42.00  48.00   0.50   25.00    --   27.02 -57.00-150.00  180
  6  \w     -3.00  97.00   0.50   25.00    --   27.02  77.00-180.00  200
  7  \w    -42.00  48.00   0.50   25.00    --   27.02 -57.00 120.00  180
  8  \w     -3.00  97.00   0.50   25.00    --   27.02  77.00  60.00  200
  9  \w      7.00  96.00   0.50   25.00    --   27.02  57.00 -60.00  178
 10  \w    -49.00 -18.00   0.50   25.00    --    4.00 118.00 145.18   62
 11  \w     -4.00  25.00   0.50   25.00    --   27.02  79.00 -98.53   58
 12  \w      7.00  96.00   0.50   25.00    --   27.02  57.00 150.00  178
 13  \w    -20.00  69.00   0.50   25.00    --   27.02 -99.00-180.00  178
 14  \w     -5.00  24.00   0.50   25.00    --   27.02  80.00  32.15   58
 15  \w      7.00  96.00   0.50   25.00    --   27.02  57.00-150.00  178
 16  \w    -42.00  48.00   0.50   25.00    --   27.02 -57.00  60.00  180
 17  \w      7.00  86.00   0.50   25.00    --   27.02  57.00 -90.00  158
;
_diffrn_measurement_device 'four-circle diffractometer'
_diffrn_measurement_device_type 'Agilent SuperNova, Dual, Cu at zero, Eos'
_diffrn_measurement_method '\w scans'
_diffrn_measurement_specimen_support 'polyimid foil'
_diffrn_orient_matrix_type 'CrysAlisPro convention (1999,Acta A55,543-557)'
_diffrn_orient_matrix_UB_11 0.0001936000
_diffrn_orient_matrix_UB_12 -0.0318889000
_diffrn_orient_matrix_UB_13 -0.0013261000
_diffrn_orient_matrix_UB_21 0.0389740000
_diffrn_orient_matrix_UB_22 -0.0009807000
_diffrn_orient_matrix_UB_23 0.0255105000
_diffrn_orient_matrix_UB_31 -0.0504532000
_diffrn_orient_matrix_UB_32 -0.0008646000
_diffrn_orient_matrix_UB_33 0.0196928000
_diffrn_radiation_monochromator mirror
_diffrn_radiation_probe x-ray
_diffrn_radiation_type 'Mo K\a'
_diffrn_radiation_wavelength 0.71073
_diffrn_reflns_av_R_equivalents 0.0706
_diffrn_reflns_av_unetI/netI 0.0306
_diffrn_reflns_Laue_measured_fraction_full 0.999
_diffrn_reflns_Laue_measured_fraction_max 0.982
_diffrn_reflns_limit_h_max 16
_diffrn_reflns_limit_h_min -16
_diffrn_reflns_limit_k_max 33
_diffrn_reflns_limit_k_min -33
_diffrn_reflns_limit_l_max 33
_diffrn_reflns_limit_l_min -33
_diffrn_reflns_number 176887
_diffrn_reflns_point_group_measured_fraction_full 0.999
_diffrn_reflns_point_group_measured_fraction_max 0.982
_diffrn_reflns_theta_full 25.242
_diffrn_reflns_theta_max 32.436
_diffrn_reflns_theta_min 2.605
_diffrn_source 'microfocus X-Ray tube'
_diffrn_source_type 'Agilent SuperNova (Mo) X-ray Source'
_exptl_absorpt_coefficient_mu 1.938
_exptl_absorpt_correction_T_max 0.927
_exptl_absorpt_correction_T_min 0.787
_exptl_absorpt_correction_type gaussian
_exptl_absorpt_process_details
;
CrysAlisPro 1.171.38.43 (Rigaku Oxford Diffraction, 2015)
Numerical absorption correction based on gaussian integration over
 a multifaceted crystal model (Busing & Levy, 1957).
Empirical absorption correction using spherical harmonics,
 implemented in SCALE3 ABSPACK scaling algorithm.
;
_exptl_crystal_colour 'dark yellow'
_exptl_crystal_density_diffrn 1.718
_exptl_crystal_description plate
_exptl_crystal_F_000 2800
_exptl_crystal_size_max 0.150
_exptl_crystal_size_mid 0.076
_exptl_crystal_size_min 0.044
_refine_diff_density_max 1.009
_refine_diff_density_min -0.696
_refine_diff_density_rms 0.102
_refine_ls_extinction_method none
_refine_ls_goodness_of_fit_ref 1.044
_refine_ls_hydrogen_treatment constr
_refine_ls_matrix_type full
_refine_ls_number_parameters 334
_refine_ls_number_reflns 9622
_refine_ls_number_restraints 144
_refine_ls_restrained_S_all 1.054
_refine_ls_R_factor_all 0.0558
_refine_ls_R_factor_gt 0.0371
_refine_ls_shift/su_max 0.003
_refine_ls_shift/su_mean 0.000
_refine_ls_structure_factor_coef Fsqd
_refine_ls_weighting_details 'w=1/[\s^2^(Fo^2^)+(0.0343P)^2^+5.7256P] where P=(Fo^2^+2Fc^2^)/3'
_refine_ls_weighting_scheme calc
_refine_ls_wR_factor_gt 0.0798
_refine_ls_wR_factor_ref 0.0864
_reflns_Friedel_coverage 0.000
_reflns_number_gt 7473
_reflns_number_total 9622
_reflns_threshold_expression 'I > 2\s(I)'
_cod_data_source_file c8dt01234b2.cif
_cod_data_source_block hi_az19
_cod_depositor_comments 'Adding full bibliography for 7046798--7046801.cif.'
_cod_original_cell_volume 5437.48(11)
_cod_database_code 7046799
_audit_block_refno 2812
_chemical_oxdiff_formula 'C40 H60 Cl2 Cu2 F12 N14 Sb2'
_chemical_oxdiff_usercomment 'hi_az327a, plate, dark yellow'
_shelx_space_group_comment
;
The symmetry employed for this shelxl refinement is uniquely defined
by the following loop, which should always be used as a source of
symmetry information in preference to the above space-group names.
They are only intended as comments.
;
_shelx_estimated_absorpt_t_max 0.920
_shelx_estimated_absorpt_t_min 0.760
_reflns_odcompleteness_completeness 99.88
_reflns_odcompleteness_iscentric 1
_reflns_odcompleteness_theta 30.44
_shelxl_version_number 2016/6
_olex2_refinement_description
;
1. Fixed Uiso
 At 1.2 times of:
  All C(H) groups
 At 1.5 times of:
  All C(H,H,H) groups
2. Restrained distances
 Sb-F1 \\sim Sb-F2 \\sim Sb-F3 \\sim Sb-F4 \\sim Sb-F5 \\sim Sb-F6
 with sigma of 0.01
 F1-F2 \\sim F1-F3 \\sim F1-F4 \\sim F1-F5 \\sim F6-F2 \\sim F6-F3 \\sim F6-F4
\\sim F6-F5 \\sim F2-F3 \\sim F2-F5
 \\sim F3-F4 \\sim F4-F5
 with sigma of 0.02
3. Rigid body (RIGU) restrains
 F1, F2, F3, F4, F5, F6, Sb
 with sigma for 1-2 distances of 0.004 and sigma for 1-3 distances of 0.004
4.a Aromatic/amide H refined with riding coordinates:
 C2(H2), C52(H52), C53(H53), C54(H54), C55(H55), C56(H56)
4.b Idealised Me refined as rotating group:
 C5(H5A,H5B,H5C), C6(H6A,H6B,H6C), C7(H7A,H7B,H7C), C8(H8A,H8B,H8C), C10(H10A,
 H10B,H10C), C11(H11A,H11B,H11C), C12(H12A,H12B,H12C), C13(H13A,H13B,H13C)
;
_audit_block_usercomment 'hi_az327a, plate, dark yellow'
_olex2_submission_special_instructions 'No special instructions were received'
_oxdiff_exptl_absorpt_empirical_details
;
Empirical correction (ABSPACK) includes:
- Absorption correction using spherical harmonics
- Frame scaling
- Detector area scaling
;
_oxdiff_exptl_absorpt_empirical_full_max 1.189
_oxdiff_exptl_absorpt_empirical_full_min 0.864
_cell_oxdiff_length_a 11.12566(16)
_cell_oxdiff_length_b 22.2244(5)
_cell_oxdiff_length_c 21.9908(3)
_cell_oxdiff_angle_alpha 90.0135(14)
_cell_oxdiff_angle_beta 90.0118(12)
_cell_oxdiff_angle_gamma 89.9772(14)
_cell_oxdiff_volume 5437.48(16)
_cell_oxdiff_measurement_reflns_used 33535

loop_
_symmetry_equiv_pos_as_xyz
'x, y, z'
'-x+1/2, -y+1/2, z'
'x+1/2, -y, -z+1/2'
'-x, y+1/2, -z+1/2'
'-x, -y, -z'
'x-1/2, y-1/2, -z'
'-x-1/2, y, z-1/2'
'x, -y-1/2, z-1/2'

loop_
_atom_site_label
_atom_site_type_symbol
_atom_site_fract_x
_atom_site_fract_y
_atom_site_fract_z
_atom_site_U_iso_or_equiv
_atom_site_adp_type
_atom_site_occupancy
_atom_site_site_symmetry_order
_atom_site_calc_flag
_atom_site_refinement_flags_posn
_atom_site_refinement_flags_adp
_atom_site_refinement_flags_occupancy
Cu1 Cu 0.750000 0.750000 0.29336(2) 0.02607(9) Uani 1 2 d S T P
Cu2 Cu 0.750000 0.750000 0.42636(2) 0.02275(9) Uani 1 2 d S T P
Cl Cl 0.59403(5) 0.77427(3) 0.35844(2) 0.03037(13) Uani 1 1 d . . .
N1 N 0.69220(16) 0.69968(8) 0.22064(7) 0.0179(3) Uani 1 1 d . . .
N2 N 0.49704(17) 0.65990(9) 0.21593(9) 0.0226(4) Uani 1 1 d . . .
N3 N 0.65813(19) 0.60153(9) 0.25029(9) 0.0242(4) Uani 1 1 d . . .
N4 N 0.70222(16) 0.80296(8) 0.50037(8) 0.0174(3) Uani 1 1 d . . .
N5 N 0.66314(17) 0.90001(8) 0.46790(8) 0.0207(4) Uani 1 1 d . . .
N6 N 0.50431(16) 0.84034(9) 0.50169(8) 0.0208(4) Uani 1 1 d . . .
C1 C 0.71290(17) 0.72197(9) 0.16541(9) 0.0146(4) Uani 1 1 d . . .
C2 C 0.67810(18) 0.69632(9) 0.11032(9) 0.0160(4) Uani 1 1 d . . .
H2 H 0.628583 0.661504 0.110182 0.019 Uiso 1 1 calc R . .
C3 C 0.71540(17) 0.72137(9) 0.05563(9) 0.0145(4) Uani 1 1 d . . .
C4 C 0.61410(19) 0.65238(9) 0.22787(9) 0.0173(4) Uani 1 1 d . . .
C5 C 0.4183(2) 0.61038(13) 0.19710(14) 0.0351(6) Uani 1 1 d . . .
H5A H 0.467120 0.574860 0.187738 0.053 Uiso 1 1 calc GR . .
H5B H 0.372949 0.622341 0.160859 0.053 Uiso 1 1 calc GR . .
H5C H 0.362305 0.600828 0.230115 0.053 Uiso 1 1 calc GR . .
C6 C 0.4474(2) 0.72032(12) 0.20748(12) 0.0292(5) Uani 1 1 d . . .
H6A H 0.491328 0.748873 0.233174 0.044 Uiso 1 1 calc GR . .
H6B H 0.362279 0.720385 0.218889 0.044 Uiso 1 1 calc GR . .
H6C H 0.455484 0.732150 0.164736 0.044 Uiso 1 1 calc GR . .
C7 C 0.5878(3) 0.55879(12) 0.28654(13) 0.0400(7) Uani 1 1 d . . .
H7A H 0.511379 0.577367 0.298291 0.060 Uiso 1 1 calc GR . .
H7B H 0.633037 0.547863 0.323159 0.060 Uiso 1 1 calc GR . .
H7C H 0.572032 0.522590 0.262392 0.060 Uiso 1 1 calc GR . .
C8 C 0.7876(2) 0.59068(12) 0.24838(13) 0.0352(6) Uani 1 1 d . . .
H8A H 0.821875 0.610182 0.212358 0.053 Uiso 1 1 calc GR . .
H8B H 0.802782 0.547293 0.246438 0.053 Uiso 1 1 calc GR . .
H8C H 0.825076 0.607275 0.285073 0.053 Uiso 1 1 calc GR . .
C9 C 0.62181(19) 0.84867(9) 0.49121(9) 0.0162(4) Uani 1 1 d . . .
C10 C 0.5937(2) 0.93663(12) 0.42528(13) 0.0340(6) Uani 1 1 d . . .
H10A H 0.524529 0.913484 0.410624 0.051 Uiso 1 1 calc GR . .
H10B H 0.644602 0.947903 0.390743 0.051 Uiso 1 1 calc GR . .
H10C H 0.565337 0.973044 0.445910 0.051 Uiso 1 1 calc GR . .
C11 C 0.7914(2) 0.91346(12) 0.47155(14) 0.0348(6) Uani 1 1 d . . .
H11A H 0.824858 0.895496 0.508576 0.052 Uiso 1 1 calc GR . .
H11B H 0.803056 0.957141 0.472638 0.052 Uiso 1 1 calc GR . .
H11C H 0.832409 0.896758 0.435895 0.052 Uiso 1 1 calc GR . .
C12 C 0.4220(2) 0.88935(13) 0.51530(13) 0.0330(6) Uani 1 1 d . . .
H12A H 0.468028 0.925197 0.526757 0.049 Uiso 1 1 calc GR . .
H12B H 0.369367 0.877664 0.549025 0.049 Uiso 1 1 calc GR . .
H12C H 0.373221 0.898224 0.479291 0.049 Uiso 1 1 calc GR . .
C13 C 0.4533(2) 0.77984(12) 0.50740(12) 0.0311(5) Uani 1 1 d . . .
H13A H 0.508069 0.750575 0.488848 0.047 Uiso 1 1 calc GR . .
H13B H 0.375441 0.778358 0.486648 0.047 Uiso 1 1 calc GR . .
H13C H 0.442419 0.770123 0.550527 0.047 Uiso 1 1 calc GR . .
N51 N 1.3564(2) 1.04274(10) 0.38826(11) 0.0361(5) Uani 1 1 d . . .
C52 C 1.1577(2) 0.92176(12) 0.40660(12) 0.0304(5) Uani 1 1 d . . .
H52 H 1.119917 0.949574 0.433262 0.037 Uiso 1 1 calc R . .
C53 C 1.1134(2) 0.86353(13) 0.40041(14) 0.0357(6) Uani 1 1 d . . .
H53 H 1.044780 0.851417 0.423029 0.043 Uiso 1 1 calc R . .
C54 C 1.1685(3) 0.82331(12) 0.36164(14) 0.0376(6) Uani 1 1 d . . .
H54 H 1.137547 0.783693 0.357605 0.045 Uiso 1 1 calc R . .
C55 C 1.2685(3) 0.84029(12) 0.32867(13) 0.0369(6) Uani 1 1 d . . .
H55 H 1.306212 0.812194 0.302302 0.044 Uiso 1 1 calc R . .
C56 C 1.3142(2) 0.89817(12) 0.33377(11) 0.0297(5) Uani 1 1 d . . .
H56 H 1.382605 0.909998 0.310813 0.036 Uiso 1 1 calc R . .
C57 C 1.2586(2) 0.93853(11) 0.37293(10) 0.0242(4) Uani 1 1 d . . .
C58 C 1.3101(2) 0.99729(11) 0.38112(11) 0.0278(5) Uani 1 1 d . . .
Sb Sb 0.07882(2) 0.89637(2) 0.61669(2) 0.01985(4) Uani 1 1 d D U .
F1 F 0.20837(15) 0.95003(8) 0.61837(10) 0.0521(5) Uani 1 1 d D U .
F2 F -0.02743(17) 0.95831(9) 0.63326(14) 0.0820(8) Uani 1 1 d D U .
F3 F 0.0599(3) 0.9119(2) 0.53539(11) 0.1497(18) Uani 1 1 d D U .
F4 F 0.18661(19) 0.83489(9) 0.60231(16) 0.1051(12) Uani 1 1 d D U .
F5 F 0.0969(2) 0.88329(17) 0.69869(11) 0.1124(12) Uani 1 1 d D U .
F6 F -0.04922(17) 0.84308(9) 0.61432(11) 0.0655(7) Uani 1 1 d D U .

loop_
_atom_site_aniso_label
_atom_site_aniso_U_11
_atom_site_aniso_U_22
_atom_site_aniso_U_33
_atom_site_aniso_U_23
_atom_site_aniso_U_13
_atom_site_aniso_U_12
Cu1 0.0317(2) 0.0348(2) 0.01170(16) 0.000 0.000 -0.01159(18)
Cu2 0.0285(2) 0.0275(2) 0.01230(16) 0.000 0.000 0.00958(16)
Cl 0.0241(3) 0.0522(4) 0.0148(2) -0.0012(2) -0.00147(19) 0.0018(2)
N1 0.0205(8) 0.0221(9) 0.0110(7) 0.0018(6) 0.0000(6) -0.0071(7)
N2 0.0209(9) 0.0255(10) 0.0213(9) 0.0010(7) 0.0021(7) -0.0075(7)
N3 0.0309(10) 0.0203(9) 0.0213(9) 0.0039(7) 0.0014(8) -0.0030(8)
N4 0.0221(8) 0.0173(8) 0.0128(7) 0.0015(6) -0.0010(6) 0.0052(7)
N5 0.0224(9) 0.0174(9) 0.0223(9) 0.0039(7) -0.0032(7) 0.0033(7)
N6 0.0201(8) 0.0241(9) 0.0182(8) 0.0026(7) -0.0010(7) 0.0035(7)
C1 0.0151(8) 0.0165(9) 0.0120(8) 0.0005(7) 0.0000(6) -0.0029(7)
C2 0.0188(9) 0.0144(9) 0.0149(9) 0.0005(7) 0.0001(7) -0.0050(7)
C3 0.0165(9) 0.0150(9) 0.0119(8) 0.0008(7) -0.0003(6) -0.0026(7)
C4 0.0221(9) 0.0192(10) 0.0107(8) 0.0010(7) 0.0030(7) -0.0055(8)
C5 0.0246(12) 0.0418(15) 0.0391(14) -0.0112(12) 0.0033(10) -0.0149(11)
C6 0.0232(11) 0.0348(13) 0.0297(12) 0.0039(10) 0.0011(9) 0.0023(10)
C7 0.0610(19) 0.0274(13) 0.0316(13) 0.0118(11) 0.0041(13) -0.0092(13)
C8 0.0350(14) 0.0338(14) 0.0368(14) 0.0013(11) -0.0061(11) 0.0084(11)
C9 0.0213(9) 0.0171(9) 0.0103(8) -0.0011(7) -0.0016(7) 0.0032(7)
C10 0.0377(14) 0.0279(12) 0.0365(14) 0.0164(11) -0.0032(11) 0.0083(11)
C11 0.0256(12) 0.0315(13) 0.0473(16) 0.0087(12) -0.0041(11) -0.0037(10)
C12 0.0233(11) 0.0430(15) 0.0327(13) 0.0033(11) 0.0028(10) 0.0165(11)
C13 0.0290(12) 0.0350(14) 0.0293(12) 0.0040(11) -0.0031(10) -0.0071(10)
N51 0.0400(13) 0.0267(11) 0.0416(13) 0.0013(10) -0.0011(10) -0.0006(10)
C52 0.0285(12) 0.0300(13) 0.0328(13) 0.0027(10) 0.0004(10) 0.0051(10)
C53 0.0279(12) 0.0324(14) 0.0469(16) 0.0082(12) 0.0010(11) -0.0043(10)
C54 0.0381(15) 0.0263(13) 0.0486(16) 0.0012(11) -0.0081(12) -0.0047(11)
C55 0.0431(15) 0.0299(13) 0.0378(14) -0.0095(11) -0.0029(12) 0.0015(12)
C56 0.0322(12) 0.0315(13) 0.0254(11) -0.0014(10) 0.0005(9) -0.0014(10)
C57 0.0282(11) 0.0242(11) 0.0200(10) 0.0028(8) -0.0073(9) 0.0006(9)
C58 0.0296(12) 0.0268(12) 0.0270(11) 0.0044(10) -0.0029(9) 0.0024(9)
Sb 0.01637(7) 0.02070(7) 0.02248(8) -0.00107(5) -0.00017(5) -0.00168(5)
F1 0.0260(8) 0.0277(8) 0.1027(16) 0.0085(9) -0.0003(9) -0.0080(7)
F2 0.0320(10) 0.0345(10) 0.180(3) -0.0143(13) 0.0107(13) 0.0085(8)
F3 0.109(2) 0.307(5) 0.0328(13) 0.036(2) -0.0163(14) -0.060(3)
F4 0.0379(11) 0.0399(12) 0.238(4) -0.0480(16) 0.0392(16) -0.0025(9)
F5 0.0897(19) 0.206(4) 0.0418(13) 0.0449(17) -0.0204(13) -0.028(2)
F6 0.0300(9) 0.0404(10) 0.126(2) -0.0174(11) 0.0069(10) -0.0163(8)

loop_
_atom_type_symbol
_atom_type_description
_atom_type_scat_dispersion_real
_atom_type_scat_dispersion_imag
_atom_type_scat_source
C C 0.0033 0.0016 'International Tables Vol C Tables 4.2.6.8 and 6.1.1.4'
H H 0.0000 0.0000 'International Tables Vol C Tables 4.2.6.8 and 6.1.1.4'
Cl Cl 0.1484 0.1585 'International Tables Vol C Tables 4.2.6.8 and 6.1.1.4'
Cu Cu 0.3201 1.2651 'International Tables Vol C Tables 4.2.6.8 and 6.1.1.4'
F F 0.0171 0.0103 'International Tables Vol C Tables 4.2.6.8 and 6.1.1.4'
N N 0.0061 0.0033 'International Tables Vol C Tables 4.2.6.8 and 6.1.1.4'
Sb Sb -0.5866 1.5461 'International Tables Vol C Tables 4.2.6.8 and 6.1.1.4'

loop_
_exptl_crystal_face_index_h
_exptl_crystal_face_index_k
_exptl_crystal_face_index_l
_exptl_crystal_face_perp_dist
-15 -6 0 0.0315
2 6 30 0.0607
-3 -7 -30 0.0714
15 5 -1 0.0428
-2 31 -3 0.0222
13 -3 -18 0.0704
-12 10 17 0.0554
2 -31 2 0.0200
15 -10 -2 0.0315

loop_
_geom_angle_atom_site_label_1
_geom_angle_atom_site_label_2
_geom_angle_atom_site_label_3
_geom_angle
_geom_angle_site_symmetry_1
_geom_angle_site_symmetry_3
Cl Cu1 Cu2 51.784(15) 2_665 .
Cl Cu1 Cu2 51.783(15) . .
Cl Cu1 Cl 103.57(3) 2_665 .
N1 Cu1 Cu2 141.09(5) 2_665 .
N1 Cu1 Cu2 141.09(5) . .
N1 Cu1 Cl 126.10(5) . 2_665
N1 Cu1 Cl 126.10(5) 2_665 .
N1 Cu1 Cl 111.94(5) 2_665 2_665
N1 Cu1 Cl 111.94(5) . .
N1 Cu1 N1 77.81(9) . 2_665
Cl Cu2 Cu1 50.587(15) 2_665 .
Cl Cu2 Cu1 50.589(15) . .
Cl Cu2 Cl 101.18(3) . 2_665
N4 Cu2 Cu1 141.56(5) . .
N4 Cu2 Cu1 141.55(5) 2_665 .
N4 Cu2 Cl 144.69(5) 2_665 .
N4 Cu2 Cl 100.28(5) 2_665 2_665
N4 Cu2 Cl 144.69(5) . 2_665
N4 Cu2 Cl 100.28(5) . .
N4 Cu2 N4 76.89(9) 2_665 .
Cu1 Cl Cu2 77.63(2) . .
C1 N1 Cu1 116.93(14) . .
C1 N1 C4 119.99(17) . .
C4 N1 Cu1 121.66(13) . .
C4 N2 C5 122.9(2) . .
C4 N2 C6 120.40(19) . .
C6 N2 C5 115.3(2) . .
C4 N3 C7 123.8(2) . .
C4 N3 C8 119.6(2) . .
C8 N3 C7 115.8(2) . .
C3 N4 Cu2 117.01(13) 8_576 .
C3 N4 C9 120.35(17) 8_576 .
C9 N4 Cu2 118.21(13) . .
C9 N5 C10 122.7(2) . .
C9 N5 C11 119.42(19) . .
C11 N5 C10 116.0(2) . .
C9 N6 C12 123.1(2) . .
C9 N6 C13 121.28(19) . .
C12 N6 C13 115.2(2) . .
N1 C1 C1 113.93(11) . 2_665
N1 C1 C2 126.32(18) . .
C2 C1 C1 119.64(11) . 2_665
C1 C2 H2 119.8 . .
C3 C2 C1 120.36(18) . .
C3 C2 H2 119.8 . .
N4 C3 C2 126.26(18) 8_575 .
N4 C3 C3 113.75(11) 8_575 2_665
C2 C3 C3 119.85(11) . 2_665
N2 C4 N1 119.81(19) . .
N3 C4 N1 117.49(19) . .
N3 C4 N2 122.56(19) . .
N2 C5 H5A 109.5 . .
N2 C5 H5B 109.5 . .
N2 C5 H5C 109.5 . .
H5A C5 H5B 109.5 . .
H5A C5 H5C 109.5 . .
H5B C5 H5C 109.5 . .
N2 C6 H6A 109.5 . .
N2 C6 H6B 109.5 . .
N2 C6 H6C 109.5 . .
H6A C6 H6B 109.5 . .
H6A C6 H6C 109.5 . .
H6B C6 H6C 109.5 . .
N3 C7 H7A 109.5 . .
N3 C7 H7B 109.5 . .
N3 C7 H7C 109.5 . .
H7A C7 H7B 109.5 . .
H7A C7 H7C 109.5 . .
H7B C7 H7C 109.5 . .
N3 C8 H8A 109.5 . .
N3 C8 H8B 109.5 . .
N3 C8 H8C 109.5 . .
H8A C8 H8B 109.5 . .
H8A C8 H8C 109.5 . .
H8B C8 H8C 109.5 . .
N5 C9 N4 117.83(19) . .
N5 C9 N6 121.39(19) . .
N6 C9 N4 120.63(19) . .
N5 C10 H10A 109.5 . .
N5 C10 H10B 109.5 . .
N5 C10 H10C 109.5 . .
H10A C10 H10B 109.5 . .
H10A C10 H10C 109.5 . .
H10B C10 H10C 109.5 . .
N5 C11 H11A 109.5 . .
N5 C11 H11B 109.5 . .
N5 C11 H11C 109.5 . .
H11A C11 H11B 109.5 . .
H11A C11 H11C 109.5 . .
H11B C11 H11C 109.5 . .
N6 C12 H12A 109.5 . .
N6 C12 H12B 109.5 . .
N6 C12 H12C 109.5 . .
H12A C12 H12B 109.5 . .
H12A C12 H12C 109.5 . .
H12B C12 H12C 109.5 . .
N6 C13 H13A 109.5 . .
N6 C13 H13B 109.5 . .
N6 C13 H13C 109.5 . .
H13A C13 H13B 109.5 . .
H13A C13 H13C 109.5 . .
H13B C13 H13C 109.5 . .
C53 C52 H52 120.6 . .
C53 C52 C57 118.8(2) . .
C57 C52 H52 120.6 . .
C52 C53 H53 119.8 . .
C54 C53 C52 120.4(3) . .
C54 C53 H53 119.8 . .
C53 C54 H54 119.8 . .
C53 C54 C55 120.4(3) . .
C55 C54 H54 119.8 . .
C54 C55 H55 119.8 . .
C54 C55 C56 120.4(3) . .
C56 C55 H55 119.8 . .
C55 C56 H56 120.5 . .
C55 C56 C57 119.0(2) . .
C57 C56 H56 120.5 . .
C52 C57 C58 119.8(2) . .
C56 C57 C52 121.0(2) . .
C56 C57 C58 119.1(2) . .
N51 C58 C57 176.6(3) . .
F2 Sb F1 90.79(9) . .
F2 Sb F6 89.44(9) . .
F3 Sb F1 89.28(12) . .
F3 Sb F2 88.73(17) . .
F3 Sb F4 92.73(18) . .
F3 Sb F5 178.18(19) . .
F3 Sb F6 90.28(13) . .
F4 Sb F1 88.56(9) . .
F4 Sb F2 178.39(14) . .
F4 Sb F6 91.22(9) . .
F5 Sb F1 89.83(12) . .
F5 Sb F2 89.69(15) . .
F5 Sb F4 88.83(16) . .
F5 Sb F6 90.62(12) . .
F6 Sb F1 179.50(10) . .

loop_
_geom_bond_atom_site_label_1
_geom_bond_atom_site_label_2
_geom_bond_distance
_geom_bond_site_symmetry_2
Cu1 Cu2 2.9240(5) .
Cu1 Cl 2.3128(6) .
Cu1 Cl 2.3127(6) 2_665
Cu1 N1 2.0545(17) .
Cu1 N1 2.0545(17) 2_665
Cu2 Cl 2.3519(6) .
Cu2 Cl 2.3519(6) 2_665
Cu2 N4 2.0776(17) 2_665
Cu2 N4 2.0776(17) .
N1 C1 1.332(2) .
N1 C4 1.373(3) .
N2 C4 1.339(3) .
N2 C5 1.466(3) .
N2 C6 1.464(3) .
N3 C4 1.327(3) .
N3 C7 1.466(3) .
N3 C8 1.461(3) .
N4 C3 1.338(2) 8_576
N4 C9 1.369(3) .
N5 C9 1.333(3) .
N5 C10 1.462(3) .
N5 C11 1.460(3) .
N6 C9 1.340(3) .
N6 C12 1.454(3) .
N6 C13 1.465(3) .
C1 C1 1.495(4) 2_665
C1 C2 1.393(3) .
C2 H2 0.9500 .
C2 C3 1.389(3) .
C3 C3 1.488(4) 2_665
C5 H5A 0.9800 .
C5 H5B 0.9800 .
C5 H5C 0.9800 .
C6 H6A 0.9800 .
C6 H6B 0.9800 .
C6 H6C 0.9800 .
C7 H7A 0.9800 .
C7 H7B 0.9800 .
C7 H7C 0.9800 .
C8 H8A 0.9800 .
C8 H8B 0.9800 .
C8 H8C 0.9800 .
C10 H10A 0.9800 .
C10 H10B 0.9800 .
C10 H10C 0.9800 .
C11 H11A 0.9800 .
C11 H11B 0.9800 .
C11 H11C 0.9800 .
C12 H12A 0.9800 .
C12 H12B 0.9800 .
C12 H12C 0.9800 .
C13 H13A 0.9800 .
C13 H13B 0.9800 .
C13 H13C 0.9800 .
N51 C58 1.145(3) .
C52 H52 0.9500 .
C52 C53 1.392(4) .
C52 C57 1.395(3) .
C53 H53 0.9500 .
C53 C54 1.379(4) .
C54 H54 0.9500 .
C54 C55 1.380(4) .
C55 H55 0.9500 .
C55 C56 1.388(4) .
C56 H56 0.9500 .
C56 C57 1.389(3) .
C57 C58 1.438(3) .
Sb F1 1.8713(16) .
Sb F2 1.8511(18) .
Sb F3 1.833(2) .
Sb F4 1.8455(19) .
Sb F5 1.837(2) .
Sb F6 1.8534(17) .

loop_
_geom_torsion_atom_site_label_1
_geom_torsion_atom_site_label_2
_geom_torsion_atom_site_label_3
_geom_torsion_atom_site_label_4
_geom_torsion
_geom_torsion_site_symmetry_1
_geom_torsion_site_symmetry_4
Cu1 N1 C1 C1 5.9(3) . 2_665
Cu1 N1 C1 C2 -177.83(16) . .
Cu1 N1 C4 N2 100.0(2) . .
Cu1 N1 C4 N3 -76.0(2) . .
Cu2 N4 C9 N5 -80.8(2) . .
Cu2 N4 C9 N6 94.9(2) . .
N1 C1 C2 C3 -173.9(2) . .
C1 N1 C4 N2 -66.0(3) . .
C1 N1 C4 N3 118.0(2) . .
C1 C1 C2 C3 2.2(3) 2_665 .
C1 C2 C3 N4 170.5(2) . 8_575
C1 C2 C3 C3 -4.9(3) . 2_665
C3 N4 C9 N5 123.5(2) 8_576 .
C3 N4 C9 N6 -60.8(3) 8_576 .
C4 N1 C1 C1 172.6(2) . 2_665
C4 N1 C1 C2 -11.2(3) . .
C5 N2 C4 N1 153.2(2) . .
C5 N2 C4 N3 -31.1(3) . .
C6 N2 C4 N1 -12.6(3) . .
C6 N2 C4 N3 163.1(2) . .
C7 N3 C4 N1 150.2(2) . .
C7 N3 C4 N2 -25.6(3) . .
C8 N3 C4 N1 -19.1(3) . .
C8 N3 C4 N2 165.0(2) . .
C10 N5 C9 N4 143.8(2) . .
C10 N5 C9 N6 -31.8(3) . .
C11 N5 C9 N4 -19.9(3) . .
C11 N5 C9 N6 164.4(2) . .
C12 N6 C9 N4 156.1(2) . .
C12 N6 C9 N5 -28.3(3) . .
C13 N6 C9 N4 -16.3(3) . .
C13 N6 C9 N5 159.2(2) . .
C52 C53 C54 C55 0.2(4) . .
C53 C52 C57 C56 0.1(4) . .
C53 C52 C57 C58 -176.5(2) . .
C53 C54 C55 C56 -0.5(4) . .
C54 C55 C56 C57 0.6(4) . .
C55 C56 C57 C52 -0.4(4) . .
C55 C56 C57 C58 176.2(2) . .
C57 C52 C53 C54 0.0(4) . .

loop_
_exptl_oxdiff_crystal_face_indexfrac_h
_exptl_oxdiff_crystal_face_indexfrac_k
_exptl_oxdiff_crystal_face_indexfrac_l
_exptl_oxdiff_crystal_face_x
_exptl_oxdiff_crystal_face_y
_exptl_oxdiff_crystal_face_z
-14.9980 -6.0089 0.0002 0.1887 -0.5786 0.7619
1.9991 6.0108 29.9961 -0.2311 0.8372 0.4846
-2.9989 -7.0113 -29.9959 0.2628 -0.8752 -0.4333
14.9981 5.0087 -0.9998 -0.1555 0.5541 -0.7807
-2.0039 30.9942 -3.0088 -0.9848 -0.1853 0.0151
12.9993 -2.9974 -17.9964 0.1220 0.0505 -1.0077
-12.0003 9.9970 16.9946 -0.3437 -0.0440 0.9315
2.0039 -30.9946 2.0089 0.9861 0.1597 -0.0347
14.9884 -10.0073 -1.9901 0.3247 0.5432 -0.7868
